data_7135965
loop_
_publ_author_name
'Chen, Chen'
'Hu, Xin-Yu'
'Li, Bing-Xiao'
'Zhao, Heng-Yi'
'Shi, Ai-Ting'
'Zhu, Bolin'

_publ_section_title
;
 Ligand-Controlled, Tunable Palladium-Catalyzed Carbonylation of
 Thianthrenium Salts and Formic Acids
;
_journal_name_full 'Chemical Communications'
_journal_paper_doi 10.1039/D6CC02142E
_journal_year 2026
_chemical_formula_moiety 'C9 H7 F3 O2'
_chemical_formula_sum 'C9 H7 F3 O2'
_chemical_formula_weight 204.15
_space_group_crystal_system orthorhombic
_space_group_IT_number 64
_space_group_name_Hall '-C 2ac 2'
_space_group_name_H-M_alt 'C m c e'
_atom_sites_solution_hydrogens mixed
_atom_sites_solution_primary dual
_audit_creation_date 2025-10-30
_audit_creation_method
;
Olex2 1.5
(compiled 2025.07.13 svn.rb7424aed for OlexSys, GUI svn.r7314)
;
_audit_update_record
;
2025-11-03 deposited with the CCDC.	2026-06-23 downloaded from the CCDC.
;
_cell_angle_alpha 90
_cell_angle_beta 90
_cell_angle_gamma 90
_cell_formula_units_Z 8
_cell_length_a 7.02132(20)
_cell_length_b 14.8471(3)
_cell_length_c 16.9881(3)
_cell_measurement_reflns_used 7010
_cell_measurement_temperature 293(2)
_cell_measurement_theta_max 72.9450
_cell_measurement_theta_min 2.5880
_cell_volume 1770.95(7)
_computing_cell_refinement 'CrysAlisPro 1.171.43.129a (Rigaku OD, 2024)'
_computing_data_collection 'CrysAlisPro 1.171.43.129a (Rigaku OD, 2024)'
_computing_data_reduction 'CrysAlisPro 1.171.43.129a (Rigaku OD, 2024)'
_computing_molecular_graphics 'Olex2 1.5 (Dolomanov et al., 2009)'
_computing_publication_material 'Olex2 1.5 (Dolomanov et al., 2009)'
_computing_structure_refinement 'SHELXL 2018/3 (Sheldrick, 2015)'
_computing_structure_solution 'ShelXT (Sheldrick, 2015)'
_diffrn_ambient_temperature 293(2)
_diffrn_detector 'CCD plate'
_diffrn_detector_area_resol_mean 5.2740
_diffrn_detector_type AtlasS2
_diffrn_measured_fraction_theta_full 1.000
_diffrn_measured_fraction_theta_max 1.000
_diffrn_measurement_details
;
List of Runs (angles in degrees, time in seconds):

  # Type    Start    End  Width  t~exp~   \w     \q     \k     \f   Frames
#--------------------------------------------------------------------------
  1  \w    -98.00 -18.00   1.00    1.00    --  -41.42 -38.00 150.00   80
  2  \w   -109.00 -31.00   1.00    1.00    --  -41.42 -57.00  30.00   78
  3  \w   -113.00 -14.00   1.00    1.00    --  -41.42 -57.00 -90.00   99
  4  \w    -87.00 -60.00   1.00    1.00    --  -41.42-158.00  88.00   27
  5  \w    -71.00 -20.00   1.00    1.00    --  -41.42 -57.00  90.00   51
  6  \w    -56.00  -6.00   1.00    1.00    --  -41.42 125.00 -30.00   50
  7  \w     49.00 121.00   1.00    1.00    --   41.42   0.00   0.00   72
  8  \w    -33.00  60.00   1.00    1.00    --   41.42 -38.00-120.00   93
  9  \w      6.00  32.00   1.00    1.00    --   41.42  85.00 120.17   26
 10  \w     10.00  38.00   1.00    1.00    --   41.42  77.00  13.04   28
 11  \w     27.00  94.00   1.00    1.00    --   41.42-125.00-180.00   67
 12  \w      6.00  31.00   1.00    1.00    --   41.42  85.00 -42.79   25
 13  \w     14.00  45.00   1.00    1.00    --   41.42  57.00 -60.00   31
 14  \w    -25.00  17.00   1.00    1.00    --   41.42   0.00   0.00   42
 15  \w     11.00  40.00   1.00    1.00    --   41.42  82.00  36.47   29
 16  \w      7.00  32.00   1.00    1.00    --   41.42  83.00-147.55   25
 17  \w     76.00 112.00   1.00    1.81    --  105.20  61.00 -60.00   36
 18  \w    142.00 168.00   1.00    1.81    --  105.20  61.00  30.00   26
 19  \w     77.00 177.00   1.00    1.81    --  105.20  61.00  90.00  100
 20  \w     76.00 102.00   1.00    1.81    --  105.20  61.00  30.00   26
 21  \w     76.00 107.00   1.00    1.81    --  105.20  61.00 -90.00   31
 22  \w    109.00 175.00   1.00    1.81    --  105.20  61.00-150.00   66
 23  \w     98.00 158.00   1.00    1.81    --  105.20 125.00   0.00   60
 24  \w     76.00 102.00   1.00    1.81    --  105.20  61.00-150.00   26
 25  \w    131.00 176.00   1.00    1.81    --  105.20  61.00 -90.00   45
 26  \w     76.00 103.00   1.00    1.81    --  105.20  61.00 -30.00   27
 27  \w     76.00 102.00   1.00    1.81    --  105.20  61.00 120.00   26
 28  \w    112.00 138.00   1.00    1.81    --  105.20  61.00 120.00   26
 29  \w     77.00 103.00   1.00    1.81    --  105.20  61.00-180.00   26
 30  \w    117.00 177.00   1.00    1.81    --  105.20  61.00 -60.00   60
 31  \w     84.00 112.00   1.00    1.81    --  105.20-125.00  30.00   28
 32  \w     76.00 103.00   1.00    1.81    --  105.20  61.00  60.00   27
 33  \w     81.00 108.00   1.00    1.81    --  105.20  45.00-180.00   27
 34  \w     76.00 157.00   1.00    1.81    --  105.20  61.00   0.00   81
 35  \w     34.00  82.00   1.00    1.81    --  105.20-125.00  30.00   48
 36  \w    110.00 135.00   1.00    1.81    --  105.20  45.00  90.00   25
 37  \w     80.00 105.00   1.00    1.81    --  105.20  45.00  90.00   25
 38  \w     34.00 109.00   1.00    1.81    --  105.20-125.00-120.00   75
 39  \w     79.00 110.00   1.00    1.81    --  105.20  45.00 -60.00   31
 40  \w     79.00 114.00   1.00    1.81    --  105.20  45.00-150.00   35
 41  \w     81.00 108.00   1.00    1.81    --  105.20  45.00   0.00   27
 42  \w     83.00 121.00   1.00    1.81    --  105.20  45.00  60.00   38
 43  \w    125.00 176.00   1.00    1.81    --  105.20  61.00-120.00   51
 44  \w     77.00 103.00   1.00    1.81    --  105.20  61.00-120.00   26
 45  \w     80.00 107.00   1.00    1.81    --  105.20  45.00-120.00   27
 46  \w     36.00 112.00   1.00    1.81    --  105.20-125.00 -30.00   76
 47  \w     76.00 174.00   1.00    1.81    --  105.20  61.00 150.00   98
 48  \w     29.00 136.00   1.00    1.81    --  105.20 -77.00  30.00  107
;
_diffrn_measurement_device 'four-circle diffractometer'
_diffrn_measurement_device_type 'SuperNova, Dual, Cu at home/near, AtlasS2'
_diffrn_measurement_method '\w scans'
_diffrn_orient_matrix_type 'CrysAlisPro convention (1999,Acta A55,543-557)'
_diffrn_orient_matrix_UB_11 0.0532093000
_diffrn_orient_matrix_UB_12 0.0970486000
_diffrn_orient_matrix_UB_13 -0.0233191000
_diffrn_orient_matrix_UB_21 -0.0150976000
_diffrn_orient_matrix_UB_22 0.0291625000
_diffrn_orient_matrix_UB_23 0.0868004000
_diffrn_orient_matrix_UB_31 0.2123643000
_diffrn_orient_matrix_UB_32 -0.0222578000
_diffrn_orient_matrix_UB_33 0.0120234000
_diffrn_radiation_monochromator mirror
_diffrn_radiation_probe x-ray
_diffrn_radiation_type 'Cu K\a'
_diffrn_radiation_wavelength 1.54184
_diffrn_reflns_av_R_equivalents 0.0313
_diffrn_reflns_av_unetI/netI 0.0111
_diffrn_reflns_Laue_measured_fraction_full 1.000
_diffrn_reflns_Laue_measured_fraction_max 1.000
_diffrn_reflns_limit_h_max 8
_diffrn_reflns_limit_h_min -7
_diffrn_reflns_limit_k_max 17
_diffrn_reflns_limit_k_min -17
_diffrn_reflns_limit_l_max 20
_diffrn_reflns_limit_l_min -20
_diffrn_reflns_number 11251
_diffrn_reflns_point_group_measured_fraction_full 1.000
_diffrn_reflns_point_group_measured_fraction_max 1.000
_diffrn_reflns_theta_full 67.024
_diffrn_reflns_theta_max 67.024
_diffrn_reflns_theta_min 5.207
_diffrn_source 'micro-focus sealed X-ray tube'
_diffrn_source_type 'SuperNova (Cu) X-ray Source'
_exptl_absorpt_coefficient_mu 1.317
_exptl_absorpt_correction_T_max 1.00000
_exptl_absorpt_correction_T_min 0.54238
_exptl_absorpt_correction_type multi-scan
_exptl_absorpt_process_details
;
CrysAlisPro 1.171.43.129a (Rigaku Oxford Diffraction, 2024)
Empirical absorption correction using spherical harmonics,
implemented in SCALE3 ABSPACK scaling algorithm.
;
_exptl_crystal_colour colourless
_exptl_crystal_colour_primary colourless
_exptl_crystal_density_diffrn 1.531
_exptl_crystal_description block
_exptl_crystal_F_000 832
_exptl_crystal_size_max 0.24
_exptl_crystal_size_mid 0.2
_exptl_crystal_size_min 0.15
_refine_diff_density_max 0.383
_refine_diff_density_min -0.466
_refine_diff_density_rms 0.060
_refine_ls_extinction_coef 0.016(2)
_refine_ls_extinction_expression Fc^*^=kFc[1+0.001xFc^2^\l^3^/sin(2\q)]^-1/4^
_refine_ls_extinction_method 'SHELXL-2018/3 (Sheldrick 2018)'
_refine_ls_goodness_of_fit_ref 1.164
_refine_ls_hydrogen_treatment constr
_refine_ls_matrix_type full
_refine_ls_number_parameters 93
_refine_ls_number_reflns 867
_refine_ls_number_restraints 31
_refine_ls_restrained_S_all 1.366
_refine_ls_R_factor_all 0.0755
_refine_ls_R_factor_gt 0.0733
_refine_ls_shift/su_max 0.000
_refine_ls_shift/su_mean 0.000
_refine_ls_structure_factor_coef Fsqd
_refine_ls_weighting_details 'w=1/[\s^2^(Fo^2^)+(0.1084P)^2^+2.1212P] where P=(Fo^2^+2Fc^2^)/3'
_refine_ls_weighting_scheme calc
_refine_ls_wR_factor_gt 0.2138
_refine_ls_wR_factor_ref 0.2162
_reflns_Friedel_coverage 0.000
_reflns_number_gt 801
_reflns_number_total 867
_reflns_threshold_expression 'I > 2\s(I)'
_cod_data_source_file d6cc02142e2.cif
_cod_data_source_block a251030a_auto
_cod_original_sg_symbol_Hall '-C 2bc 2'
_cod_database_code 7135965
_shelx_shelxl_version_number 2018/3
_shelx_space_group_comment
;
The symmetry employed for this shelxl refinement is uniquely defined
by the following loop, which should always be used as a source of
symmetry information in preference to the above space-group names.
They are only intended as comments.
;
_olex2_refinement_description
;
1. Fixed Uiso
 At 1.2 times of:
  All C(H) groups
 At 1.5 times of:
  All C(H,H,H) groups
2. Restrained distances
 F2A-C9 = F1-C9 = F2-C9 = F1A-C9
 1.34 with sigma of 0.01
 O1-C7 = O1A-C7
 1.21 with sigma of 0.01
 O1-C7 \\sim O1A-C7
 with sigma of 0.02
3. Uiso/Uaniso restraints and constraints
Uanis(F2) \\sim Ueq, Uanis(F1) \\sim Ueq: with sigma of 0.005 and sigma for
terminal atoms of 0.01
Uanis(O1) \\sim Ueq: with sigma of 0.005 and sigma for terminal atoms of 0.01
Uanis(F2) \\sim Ueq, Uanis(F2A) \\sim Ueq: with sigma of 0.005 and sigma for
terminal atoms of 0.005
Uanis(F2A) = Uanis(F2)
Uanis(F1A) = Uanis(F1)
Uanis(O1A) = Uanis(O1)
4. Others
 Sof(F1A)=1-FVAR(1)
 Sof(F2A)=0.5*(1-FVAR(2))
 Sof(F2)=0.5*FVAR(2)
 Sof(F1)=FVAR(1)
 Sof(O1A)=0.5*(1-FVAR(3))
 Sof(O1)=0.5*FVAR(3)
 Fixed Sof: H8A(0.5) H8B(0.5) H8C(0.5)
5.a Riding coordinates:
 C7(H7), C8(H8A,H8B,H8C)
5.b Aromatic/amide H refined with riding coordinates:
 C3(H3), C4(H4), C6(H6)
;
_olex2_submission_special_instructions 'No special instructions were received'
_oxdiff_exptl_absorpt_empirical_details
;
Empirical correction (ABSPACK) includes:
- Absorption correction using spherical harmonics
- Frame scaling
;
_oxdiff_exptl_absorpt_empirical_full_max 1.771
_oxdiff_exptl_absorpt_empirical_full_min 0.627

loop_
_space_group_symop_operation_xyz
'x, y, z'
'-x, -y+1/2, z+1/2'
'-x, y+1/2, -z+1/2'
'x, -y, -z'
'x+1/2, y+1/2, z'
'-x+1/2, -y+1, z+1/2'
'-x+1/2, y+1, -z+1/2'
'x+1/2, -y+1/2, -z'
'-x, -y, -z'
'x, y-1/2, -z-1/2'
'x, -y-1/2, z-1/2'
'-x, y, z'
'-x+1/2, -y+1/2, -z'
'x+1/2, y, -z-1/2'
'x+1/2, -y, z-1/2'
'-x+1/2, y+1/2, z'

loop_
_atom_site_label
_atom_site_type_symbol
_atom_site_fract_x
_atom_site_fract_y
_atom_site_fract_z
_atom_site_U_iso_or_equiv
_atom_site_adp_type
_atom_site_occupancy
_atom_site_site_symmetry_order
_atom_site_calc_flag
_atom_site_refinement_flags_posn
_atom_site_refinement_flags_adp
_atom_site_refinement_flags_occupancy
_atom_site_disorder_assembly
_atom_site_disorder_group
O1 O 0.500000 0.2033(6) 0.160(3) 0.076(3) Uani 0.28(8) 2 d DS TU P A 1
O2 O 0.500000 0.46873(17) 0.12788(16) 0.0641(9) Uani 1 2 d S T P . .
C1 C 0.500000 0.3521(2) 0.2199(2) 0.0535(10) Uani 1 2 d S T P A .
C2 C 0.500000 0.4446(2) 0.2042(2) 0.0502(9) Uani 1 2 d S T P . .
C3 C 0.500000 0.5052(2) 0.2666(2) 0.0569(11) Uani 1 2 d S T P . .
H3 H 0.500000 0.566857 0.256712 0.068 Uiso 1 2 calc R U P . .
C4 C 0.500000 0.4742(3) 0.3427(2) 0.0594(11) Uani 1 2 d S T P . .
H4 H 0.500000 0.515383 0.384013 0.071 Uiso 1 2 calc R U P . .
C5 C 0.500000 0.3830(3) 0.3592(2) 0.0552(10) Uani 1 2 d S T P C .
C6 C 0.500000 0.3231(2) 0.2972(2) 0.0581(11) Uani 1 2 d S T P . .
H6 H 0.500000 0.261591 0.307575 0.070 Uiso 1 2 calc R U P . .
C7 C 0.500000 0.2854(3) 0.1557(2) 0.0762(15) Uani 1 2 d DS T P . .
H7 H 0.500000 0.307629 0.104511 0.091 Uiso 1 2 d R U P A .
C8 C 0.500000 0.5628(3) 0.1086(3) 0.0756(13) Uani 1 2 d S T P . .
H8A H 0.542413 0.570534 0.055270 0.113 Uiso 0.5 1 d R U P B -1
H8B H 0.584215 0.594468 0.143473 0.113 Uiso 0.5 1 d R U P B -1
H8C H 0.373373 0.586451 0.113930 0.113 Uiso 0.5 1 d R U P B -1
C9 C 0.500000 0.3516(3) 0.4421(2) 0.0716(12) Uani 1 2 d DS T P . .
F1 F 0.6474(4) 0.3809(2) 0.48298(14) 0.1113(13) Uani 0.813(4) 1 d D U P C 1
F2 F 0.500000 0.2630(3) 0.4510(3) 0.1107(15) Uani 0.813(4) 2 d DS TU P C 1
F1A F 0.3689(19) 0.2874(10) 0.4517(6) 0.1113(13) Uani 0.187(4) 1 d D . P C 2
F2A F 0.500000 0.4156(10) 0.4948(9) 0.1107(15) Uani 0.187(4) 2 d DS TU P C 2
O1A O 0.557(5) 0.2074(6) 0.1678(8) 0.076(3) Uani 0.36(4) 1 d D . P A 2

loop_
_atom_site_aniso_label
_atom_site_aniso_U_11
_atom_site_aniso_U_22
_atom_site_aniso_U_33
_atom_site_aniso_U_23
_atom_site_aniso_U_13
_atom_site_aniso_U_12
O1 0.110(8) 0.0497(19) 0.068(3) -0.0097(16) 0.000 0.000
O2 0.086(2) 0.0555(16) 0.0508(15) 0.0056(11) 0.000 0.000
C1 0.062(2) 0.0492(19) 0.0498(19) -0.0045(15) 0.000 0.000
C2 0.0493(18) 0.0530(19) 0.0484(19) 0.0006(15) 0.000 0.000
C3 0.064(2) 0.0469(18) 0.059(2) -0.0046(15) 0.000 0.000
C4 0.061(2) 0.061(2) 0.057(2) -0.0151(17) 0.000 0.000
C5 0.057(2) 0.061(2) 0.047(2) -0.0026(16) 0.000 0.000
C6 0.076(3) 0.049(2) 0.050(2) -0.0001(15) 0.000 0.000
C7 0.122(4) 0.054(2) 0.053(2) -0.0039(17) 0.000 0.000
C8 0.096(3) 0.062(2) 0.069(3) 0.015(2) 0.000 0.000
C9 0.089(3) 0.072(3) 0.054(2) -0.0060(19) 0.000 0.000
F1 0.099(2) 0.179(3) 0.0561(15) 0.0138(14) -0.0246(13) -0.0282(19)
F2 0.152(3) 0.100(2) 0.081(2) 0.0125(17) 0.000 0.000
F1A 0.099(2) 0.179(3) 0.0561(15) 0.0138(14) -0.0246(13) -0.0282(19)
F2A 0.152(3) 0.100(2) 0.081(2) 0.0125(17) 0.000 0.000
O1A 0.110(8) 0.0497(19) 0.068(3) -0.0097(16) 0.000 0.000

loop_
_atom_type_symbol
_atom_type_description
_atom_type_scat_dispersion_real
_atom_type_scat_dispersion_imag
_atom_type_scat_source
C C 0.0181 0.0091 'International Tables Vol C Tables 4.2.6.8 and 6.1.1.4'
H H 0.0000 0.0000 'International Tables Vol C Tables 4.2.6.8 and 6.1.1.4'
F F 0.0727 0.0534 'International Tables Vol C Tables 4.2.6.8 and 6.1.1.4'
O O 0.0492 0.0322 'International Tables Vol C Tables 4.2.6.8 and 6.1.1.4'

loop_
_geom_angle_atom_site_label_1
_geom_angle_atom_site_label_2
_geom_angle_atom_site_label_3
_geom_angle
_geom_angle_site_symmetry_1
_geom_angle_site_symmetry_3
_geom_angle_publ_flag
C2 O2 C8 118.7(3) . . ?
C2 C1 C7 121.3(3) . . ?
C6 C1 C2 119.2(3) . . ?
C6 C1 C7 119.6(3) . . ?
O2 C2 C1 116.5(3) . . ?
O2 C2 C3 124.1(3) . . ?
C3 C2 C1 119.4(3) . . ?
C2 C3 H3 120.0 . . ?
C4 C3 C2 120.0(3) . . ?
C4 C3 H3 120.0 . . ?
C3 C4 H4 119.4 . . ?
C3 C4 C5 121.3(3) . . ?
C5 C4 H4 119.4 . . ?
C4 C5 C9 120.0(3) . . ?
C6 C5 C4 118.5(3) . . ?
C6 C5 C9 121.5(3) . . ?
C1 C6 H6 119.2 . . ?
C5 C6 C1 121.6(4) . . ?
C5 C6 H6 119.2 . . ?
O1 C7 C1 128(2) . . ?
O1 C7 H7 114.6 . . ?
O1 C7 O1A 19.7(11) . 12_655 ?
C1 C7 H7 117.0 . . ?
O1A C7 C1 120.3(7) 12_655 . ?
O1A C7 C1 120.3(7) . . ?
O1A C7 H7 119.0 12_655 . ?
O1A C7 H7 119.0 . . ?
O1A C7 O1A 38(3) 12_655 . ?
O2 C8 H8A 109.3 . . ?
O2 C8 H8B 109.6 . . ?
O2 C8 H8C 109.5 . . ?
H8A C8 H8B 109.5 . . ?
H8A C8 H8C 109.5 . . ?
H8B C8 H8C 109.5 . . ?
F1 C9 C5 113.3(3) . . ?
F1 C9 C5 113.3(3) 12_655 . ?
F1 C9 F1 103.2(4) . 12_655 ?
F1 C9 F2 105.5(3) . . ?
F1 C9 F2 105.5(3) 12_655 . ?
F1 C9 F1A 135.3(6) 12_655 12_655 ?
F1 C9 F1A 68.3(8) . 12_655 ?
F2 C9 C5 114.9(4) . . ?
F2 C9 F1A 43.7(8) . 12_655 ?
F1A C9 C5 109.9(5) 12_655 . ?
F1A C9 C5 109.9(5) . . ?
F2A C9 C5 115.0(9) . . ?
F2A C9 F1A 115.8(8) . . ?
O1A O1A C7 71.2(16) 12_655 . ?

loop_
_geom_bond_atom_site_label_1
_geom_bond_atom_site_label_2
_geom_bond_distance
_geom_bond_site_symmetry_2
_geom_bond_publ_flag
O1 C7 1.222(8) . ?
O2 C2 1.346(4) . ?
O2 C8 1.435(5) . ?
C1 C2 1.398(5) . ?
C1 C6 1.381(5) . ?
C1 C7 1.474(5) . ?
C2 C3 1.391(5) . ?
C3 H3 0.9300 . ?
C3 C4 1.373(6) . ?
C4 H4 0.9300 . ?
C4 C5 1.383(5) . ?
C5 C6 1.380(5) . ?
C5 C9 1.482(5) . ?
C6 H6 0.9300 . ?
C7 H7 0.9300 . ?
C7 O1A 1.242(7) . ?
C7 O1A 1.242(7) 12_655 ?
C8 H8A 0.9600 . ?
C8 H8B 0.9600 . ?
C8 H8C 0.9600 . ?
C9 F1 1.320(3) . ?
C9 F1 1.320(3) 12_655 ?
C9 F2 1.325(5) . ?
C9 F1A 1.335(9) . ?
C9 F1A 1.335(9) 12_655 ?
C9 F2A 1.305(9) . ?
O1A O1A 0.80(7) 12_655 ?

loop_
_geom_torsion_atom_site_label_1
_geom_torsion_atom_site_label_2
_geom_torsion_atom_site_label_3
_geom_torsion_atom_site_label_4
_geom_torsion
_geom_torsion_site_symmetry_1
_geom_torsion_site_symmetry_2
_geom_torsion_site_symmetry_3
_geom_torsion_site_symmetry_4
_geom_torsion_publ_flag
O2 C2 C3 C4 180.000(1) . . . . ?
C1 C2 C3 C4 0.000(1) . . . . ?
C1 C7 O1A O1A 101.4(10) . . . 12_655 ?
C2 C1 C6 C5 0.000(1) . . . . ?
C2 C1 C7 O1 180.000(4) . . . . ?
C2 C1 C7 O1A -158.1(18) . . . 12_655 ?
C2 C1 C7 O1A 158.1(18) . . . . ?
C2 C3 C4 C5 0.000(1) . . . . ?
C3 C4 C5 C6 0.000(1) . . . . ?
C3 C4 C5 C9 180.000(1) . . . . ?
C4 C5 C6 C1 0.000(1) . . . . ?
C4 C5 C9 F1 58.6(3) . . . 12_655 ?
C4 C5 C9 F1 -58.6(3) . . . . ?
C4 C5 C9 F2 180.000(1) . . . . ?
C4 C5 C9 F1A 132.8(8) . . . . ?
C4 C5 C9 F1A -132.8(8) . . . 12_655 ?
C4 C5 C9 F2A 0.000(2) . . . . ?
C6 C1 C2 O2 180.000(1) . . . . ?
C6 C1 C2 C3 0.000(1) . . . . ?
C6 C1 C7 O1 0.000(4) . . . . ?
C6 C1 C7 O1A 21.9(18) . . . 12_655 ?
C6 C1 C7 O1A -21.9(18) . . . . ?
C6 C5 C9 F1 -121.4(3) . . . 12_655 ?
C6 C5 C9 F1 121.4(3) . . . . ?
C6 C5 C9 F2 0.000(1) . . . . ?
C6 C5 C9 F1A 47.2(8) . . . 12_655 ?
C6 C5 C9 F1A -47.2(8) . . . . ?
C6 C5 C9 F2A 180.000(2) . . . . ?
C7 C1 C2 O2 0.000(1) . . . . ?
C7 C1 C2 C3 180.000(1) . . . . ?
C7 C1 C6 C5 180.000(1) . . . . ?
C8 O2 C2 C1 180.000(1) . . . . ?
C8 O2 C2 C3 0.000(1) . . . . ?
C9 C5 C6 C1 180.000(1) . . . . ?
